data_7054416
loop_
_publ_author_name
'\"Onal, Emel'
'Yerli, Yusuf'
'Cosut, Bunyemin'
'Pilet, Guillaume'
'Ahsen, Vefa'
'Luneau, Dominique'
'Hirel, Catherine'

_publ_section_title
;
 Nitronyl and imino nitroxide free radicals as precursors of magnetic
 phthalocyanine and porphyrin building blocks
;
_journal_issue 9
_journal_name_full 'New Journal of Chemistry'
_journal_page_first 4440
_journal_paper_doi 10.1039/C4NJ00574K
_journal_volume 38
_journal_year 2014
_chemical_formula_sum 'C13 H15 Br2 N2 O'
_chemical_formula_weight 375.09
_chemical_name_systematic
;
 ?
;
_space_group_IT_number 29
_symmetry_cell_setting orthorhombic
_symmetry_space_group_name_Hall 'P 2c -2ac'
_symmetry_space_group_name_H-M 'P c a 21'
_atom_sites_solution_hydrogens geom
_atom_sites_solution_primary direct
_atom_sites_solution_secondary difmap
_audit_creation_method SHELXL-97
_cell_angle_alpha 90.00
_cell_angle_beta 90.00
_cell_angle_gamma 90.00
_cell_formula_units_Z 8
_cell_length_a 7.3060(4)
_cell_length_b 18.7395(9)
_cell_length_c 20.9306(11)
_cell_measurement_reflns_used 2438
_cell_measurement_temperature 150(2)
_cell_measurement_theta_max 28
_cell_measurement_theta_min 3
_cell_volume 2865.6(3)
_computing_cell_refinement 'CrysAlisPro, Agilent Technologies'
_computing_data_collection 'CrysAlisPro, Agilent Technologies'
_computing_data_reduction 'CrysAlisPro, Agilent Technologies'
_computing_molecular_graphics 'Ortep-3 for Windows (Farrugia, 1997)'
_computing_publication_material 'WinGX  (Farrugia, 1999)'
_computing_structure_refinement 'SHELXL-97 (Sheldrick, 2008)'
_computing_structure_solution 'SIR97 (Altomare et al., 1999)'
_diffrn_ambient_temperature 150(2)
_diffrn_detector_area_resol_mean 8.2634
_diffrn_measured_fraction_theta_full 1.000
_diffrn_measured_fraction_theta_max 1.000
_diffrn_measurement_device_type 'Xcalibur, Onyx'
_diffrn_radiation_monochromator graphite
_diffrn_radiation_source 'fine-focus sealed tube'
_diffrn_radiation_type MoK\a
_diffrn_radiation_wavelength 0.71073
_diffrn_reflns_av_R_equivalents 0.0532
_diffrn_reflns_av_sigmaI/netI 0.0431
_diffrn_reflns_limit_h_max 8
_diffrn_reflns_limit_h_min -8
_diffrn_reflns_limit_k_max 22
_diffrn_reflns_limit_k_min -22
_diffrn_reflns_limit_l_max 24
_diffrn_reflns_limit_l_min -24
_diffrn_reflns_number 39962
_diffrn_reflns_theta_full 25.03
_diffrn_reflns_theta_max 25.03
_diffrn_reflns_theta_min 1.09
_exptl_absorpt_coefficient_mu 5.648
_exptl_absorpt_correction_T_max 0.6363
_exptl_absorpt_correction_T_min 0.5966
_exptl_absorpt_correction_type multi-scan
_exptl_absorpt_process_details
;
CrysAlisPro, Agilent Technologies,
Version 1.171.36.24 (release 03-12-2012 CrysAlis171 .NET)
(compiled Dec  3 2012,18:21:49)
Empirical absorption correction using spherical harmonics,
 implemented in SCALE3 ABSPACK scaling algorithm.
;
_exptl_crystal_colour red
_exptl_crystal_density_diffrn 1.739
_exptl_crystal_density_method 'not measured'
_exptl_crystal_description block
_exptl_crystal_F_000 1480
_exptl_crystal_size_max 0.10
_exptl_crystal_size_mid 0.10
_exptl_crystal_size_min 0.09
_refine_diff_density_max 0.795
_refine_diff_density_min -0.520
_refine_diff_density_rms 0.079
_refine_ls_abs_structure_details 'Flack H D (1983), Acta Cryst. A39, 876-881'
_refine_ls_abs_structure_Flack -0.001(10)
_refine_ls_extinction_method none
_refine_ls_goodness_of_fit_ref 1.020
_refine_ls_hydrogen_treatment constr
_refine_ls_matrix_type full
_refine_ls_number_parameters 334
_refine_ls_number_reflns 5086
_refine_ls_number_restraints 1
_refine_ls_restrained_S_all 1.020
_refine_ls_R_factor_all 0.0510
_refine_ls_R_factor_gt 0.0366
_refine_ls_shift/su_max 0.000
_refine_ls_shift/su_mean 0.000
_refine_ls_structure_factor_coef Fsqd
_refine_ls_weighting_details 'calc w=1/[\s^2^(Fo^2^)+(0.0427P)^2^+1.9124P] where P=(Fo^2^+2Fc^2^)/3'
_refine_ls_weighting_scheme calc
_refine_ls_wR_factor_gt 0.0784
_refine_ls_wR_factor_ref 0.0838
_reflns_number_gt 4278
_reflns_number_total 5086
_reflns_threshold_expression >2\s(I)
_cod_duplicate_entry 7054277
_cod_data_source_file c4nj00574k2.cif
_cod_data_source_block 3
_cod_depositor_comments
;
The following automatic conversions were performed:

'_symmetry_cell_setting' value 'Orthorhombic' changed to
'orthorhombic' according to
/usr/data/users/saulius/crontab/automatic-downloads/current/RSC/lib/dictionaries/cif_core.dic
dictionary named 'cif_core.dic' version 2.4.2 from 2011-04-26.

Automatic conversion script
Id: cif_fix_values 2281 2013-09-26 08:29:07Z andrius 
;
_cod_database_code 7054416

loop_
_symmetry_equiv_pos_as_xyz
'x, y, z'
'-x, -y, z+1/2'
'x+1/2, -y, z'
'-x+1/2, y, z+1/2'

loop_
_atom_site_label
_atom_site_type_symbol
_atom_site_fract_x
_atom_site_fract_y
_atom_site_fract_z
_atom_site_U_iso_or_equiv
_atom_site_adp_type
_atom_site_occupancy
_atom_site_symmetry_multiplicity
_atom_site_calc_flag
_atom_site_refinement_flags
Br1A Br 0.12556(8) 0.10062(3) 0.06122(3) 0.05151(18) Uani 1 1 d .
Br2A Br 0.26533(10) 0.17959(3) -0.07553(4) 0.05616(19) Uani 1 1 d .
O1A O 0.4554(6) 0.0026(2) -0.24204(19) 0.0501(10) Uani 1 1 d .
N1A N 0.3873(5) -0.05704(19) -0.23056(17) 0.0215(8) Uani 1 1 d .
N2A N 0.2514(6) -0.1475(2) -0.1794(2) 0.0318(10) Uani 1 1 d .
C1A C 0.4191(7) -0.1177(3) -0.2741(2) 0.0305(12) Uani 1 1 d .
C2A C 0.2841(7) -0.1735(3) -0.2449(3) 0.0304(12) Uani 1 1 d .
C3A C 0.6191(6) -0.1389(3) -0.2674(3) 0.0380(13) Uani 1 1 d .
H3A1 H 0.6438 -0.1527 -0.2231 0.057 Uiso 1 1 calc R
H3A2 H 0.6972 -0.0985 -0.2792 0.057 Uiso 1 1 calc R
H3A3 H 0.6451 -0.1794 -0.2957 0.057 Uiso 1 1 calc R
C4A C 0.3817(9) -0.0950(4) -0.3427(3) 0.0539(17) Uani 1 1 d .
H4A1 H 0.2535 -0.0803 -0.3468 0.081 Uiso 1 1 calc R
H4A2 H 0.4058 -0.1352 -0.3715 0.081 Uiso 1 1 calc R
H4A3 H 0.4616 -0.0549 -0.3540 0.081 Uiso 1 1 calc R
C5A C 0.3546(9) -0.2489(3) -0.2421(3) 0.0531(17) Uani 1 1 d .
H5A1 H 0.4745 -0.2494 -0.2212 0.080 Uiso 1 1 calc R
H5A2 H 0.3664 -0.2677 -0.2856 0.080 Uiso 1 1 calc R
H5A3 H 0.2688 -0.2785 -0.2178 0.080 Uiso 1 1 calc R
C6A C 0.0965(7) -0.1734(3) -0.2778(3) 0.0450(15) Uani 1 1 d .
H6A1 H 0.0499 -0.1244 -0.2801 0.067 Uiso 1 1 calc R
H6A2 H 0.0110 -0.2029 -0.2533 0.067 Uiso 1 1 calc R
H6A3 H 0.1088 -0.1926 -0.3211 0.067 Uiso 1 1 calc R
C7A C 0.3019(6) -0.0799(2) -0.1758(2) 0.0217(11) Uani 1 1 d .
C8A C 0.2679(6) -0.0351(2) -0.1192(2) 0.0228(10) Uani 1 1 d .
C9A C 0.2120(6) -0.0667(3) -0.0630(2) 0.0306(12) Uani 1 1 d .
H9A H 0.2007 -0.1171 -0.0608 0.037 Uiso 1 1 calc R
C10A C 0.1724(7) -0.0258(3) -0.0101(2) 0.0363(13) Uani 1 1 d .
H10A H 0.1357 -0.0481 0.0286 0.044 Uiso 1 1 calc R
C11A C 0.1862(7) 0.0474(3) -0.0136(2) 0.0314(12) Uani 1 1 d .
C12A C 0.2405(7) 0.0799(2) -0.0693(3) 0.0321(12) Uani 1 1 d .
C13A C 0.2828(6) 0.0393(3) -0.1223(2) 0.0243(11) Uani 1 1 d .
H13A H 0.3218 0.0617 -0.1607 0.029 Uiso 1 1 calc R
Br1B Br 0.21546(9) 0.30582(3) 0.13630(3) 0.05524(19) Uani 1 1 d .
Br2B Br 0.17118(10) 0.37158(4) 0.28582(3) 0.0694(2) Uani 1 1 d .
O1B O 0.1726(10) 0.6745(4) 0.0985(4) 0.0388(18) Uani 0.50 1 d P
N1B N 0.2311(6) 0.6378(2) 0.0549(2) 0.0367(11) Uani 1 1 d .
N2B N 0.3635(5) 0.5487(2) 0.00126(19) 0.0269(9) Uani 1 1 d .
C1B C 0.2386(7) 0.6644(3) -0.0125(3) 0.0354(13) Uani 1 1 d .
C2B C 0.3671(7) 0.6097(3) -0.0440(2) 0.0327(12) Uani 1 1 d .
C3B C 0.0396(8) 0.6606(4) -0.0364(3) 0.065(2) Uani 1 1 d .
H3B1 H -0.0034 0.6112 -0.0346 0.098 Uiso 1 1 calc R
H3B2 H 0.0337 0.6779 -0.0806 0.098 Uiso 1 1 calc R
H3B3 H -0.0383 0.6906 -0.0093 0.098 Uiso 1 1 calc R
C4B C 0.3033(9) 0.7413(3) -0.0135(4) 0.065(2) Uani 1 1 d .
H4B1 H 0.2123 0.7716 0.0076 0.097 Uiso 1 1 calc R
H4B2 H 0.3190 0.7569 -0.0578 0.097 Uiso 1 1 calc R
H4B3 H 0.4204 0.7450 0.0091 0.097 Uiso 1 1 calc R
C5B C 0.3080(9) 0.5813(3) -0.1097(3) 0.0511(17) Uani 1 1 d .
H5B1 H 0.1807 0.5649 -0.1076 0.077 Uiso 1 1 calc R
H5B2 H 0.3871 0.5414 -0.1220 0.077 Uiso 1 1 calc R
H5B3 H 0.3184 0.6195 -0.1415 0.077 Uiso 1 1 calc R
C6B C 0.5656(7) 0.6344(3) -0.0478(3) 0.0390(13) Uani 1 1 d .
H6B1 H 0.6048 0.6520 -0.0058 0.058 Uiso 1 1 calc R
H6B2 H 0.5761 0.6729 -0.0793 0.058 Uiso 1 1 calc R
H6B3 H 0.6435 0.5944 -0.0606 0.058 Uiso 1 1 calc R
C7B C 0.2911(6) 0.5695(2) 0.0567(2) 0.0247(10) Uani 1 1 d .
C8B C 0.2709(6) 0.5230(3) 0.1125(2) 0.0259(11) Uani 1 1 d .
C9B C 0.2502(8) 0.5503(3) 0.1738(3) 0.0387(12) Uani 1 1 d .
H9B H 0.2545 0.6003 0.1809 0.046 Uiso 1 1 calc R
C10B C 0.2233(8) 0.5043(4) 0.2245(3) 0.0498(16) Uani 1 1 d .
H10B H 0.2098 0.5231 0.2664 0.060 Uiso 1 1 calc R
C11B C 0.2159(7) 0.4313(3) 0.2152(3) 0.0398(14) Uani 1 1 d .
C12B C 0.2362(6) 0.4045(3) 0.1539(2) 0.0299(12) Uani 1 1 d .
C13B C 0.2660(6) 0.4494(3) 0.1030(2) 0.0276(11) Uani 1 1 d .
H13B H 0.2831 0.4304 0.0613 0.033 Uiso 1 1 calc R
O2B O 0.4407(13) 0.4970(4) -0.0120(4) 0.058(2) Uani 0.50 1 d P

loop_
_atom_site_aniso_label
_atom_site_aniso_U_11
_atom_site_aniso_U_22
_atom_site_aniso_U_33
_atom_site_aniso_U_23
_atom_site_aniso_U_13
_atom_site_aniso_U_12
Br1A 0.0529(3) 0.0670(4) 0.0346(3) -0.0247(3) -0.0015(3) 0.0093(3)
Br2A 0.0714(4) 0.0287(3) 0.0684(4) -0.0141(3) 0.0138(4) 0.0027(3)
O1A 0.054(2) 0.046(2) 0.050(2) 0.0057(19) 0.005(2) -0.004(2)
N1A 0.025(2) 0.017(2) 0.023(2) 0.0012(16) 0.0015(17) -0.0020(17)
N2A 0.032(2) 0.031(2) 0.032(3) 0.000(2) -0.001(2) 0.002(2)
C1A 0.028(3) 0.036(3) 0.027(3) -0.006(2) 0.003(2) 0.002(2)
C2A 0.026(3) 0.025(3) 0.040(3) -0.010(2) 0.002(2) 0.000(2)
C3A 0.021(3) 0.041(3) 0.052(4) -0.017(3) 0.006(2) 0.001(2)
C4A 0.052(4) 0.076(4) 0.034(3) 0.006(3) -0.004(3) -0.012(3)
C5A 0.058(4) 0.027(3) 0.074(5) -0.006(3) 0.008(3) -0.001(3)
C6A 0.024(3) 0.050(4) 0.061(4) -0.013(3) -0.007(3) -0.012(3)
C7A 0.018(2) 0.018(2) 0.030(3) 0.002(2) -0.004(2) -0.0004(19)
C8A 0.014(2) 0.029(2) 0.026(3) -0.003(2) -0.001(2) 0.003(2)
C9A 0.026(3) 0.032(3) 0.033(3) -0.003(2) -0.001(2) 0.003(2)
C10A 0.035(3) 0.050(4) 0.024(3) 0.001(2) 0.001(2) 0.000(3)
C11A 0.025(3) 0.046(3) 0.023(3) -0.010(2) -0.005(2) 0.009(2)
C12A 0.025(3) 0.026(2) 0.045(3) -0.011(3) -0.005(2) 0.009(2)
C13A 0.011(2) 0.035(3) 0.027(3) 0.002(2) 0.000(2) 0.003(2)
Br1B 0.0660(4) 0.0348(3) 0.0649(4) 0.0254(3) -0.0048(4) -0.0076(3)
Br2B 0.0647(4) 0.1033(6) 0.0401(4) 0.0408(4) 0.0041(3) -0.0056(4)
O1B 0.052(5) 0.031(4) 0.033(4) -0.003(3) 0.013(4) 0.021(4)
N1B 0.037(2) 0.029(2) 0.045(3) 0.003(2) -0.005(2) 0.005(2)
N2B 0.030(2) 0.029(2) 0.023(2) -0.0008(18) -0.0005(19) -0.001(2)
C1B 0.028(3) 0.028(3) 0.050(4) 0.018(3) 0.001(3) -0.001(2)
C2B 0.028(3) 0.041(3) 0.030(3) 0.003(2) 0.000(2) -0.005(2)
C3B 0.028(3) 0.096(5) 0.071(5) 0.020(4) -0.008(3) 0.023(3)
C4B 0.071(5) 0.023(3) 0.099(6) 0.014(3) 0.018(4) 0.004(3)
C5B 0.059(4) 0.064(4) 0.030(3) 0.007(3) -0.012(3) -0.002(3)
C6B 0.029(3) 0.041(3) 0.047(3) 0.005(2) 0.009(3) -0.008(3)
C7B 0.022(2) 0.025(3) 0.028(3) 0.000(2) -0.003(2) -0.005(2)
C8B 0.017(2) 0.029(3) 0.031(3) 0.007(2) -0.001(2) 0.002(2)
C9B 0.045(3) 0.043(3) 0.028(3) 0.001(3) 0.002(2) -0.003(3)
C10B 0.044(3) 0.081(5) 0.025(3) -0.006(3) 0.006(3) -0.006(3)
C11B 0.028(3) 0.056(4) 0.036(3) 0.017(3) -0.002(3) -0.004(3)
C12B 0.023(3) 0.032(3) 0.034(3) 0.012(2) -0.003(2) -0.004(2)
C13B 0.021(3) 0.031(3) 0.030(3) 0.007(2) -0.002(2) 0.000(2)
O2B 0.063(6) 0.055(6) 0.057(6) 0.006(4) 0.019(5) 0.009(5)

loop_
_atom_type_symbol
_atom_type_description
_atom_type_scat_dispersion_real
_atom_type_scat_dispersion_imag
_atom_type_scat_source
C C 0.0033 0.0016 'International Tables Vol C Tables 4.2.6.8 and 6.1.1.4'
H H 0.0000 0.0000 'International Tables Vol C Tables 4.2.6.8 and 6.1.1.4'
N N 0.0061 0.0033 'International Tables Vol C Tables 4.2.6.8 and 6.1.1.4'
O O 0.0106 0.0060 'International Tables Vol C Tables 4.2.6.8 and 6.1.1.4'
Br Br -0.2901 2.4595 'International Tables Vol C Tables 4.2.6.8 and 6.1.1.4'

loop_
_geom_angle_atom_site_label_1
_geom_angle_atom_site_label_2
_geom_angle_atom_site_label_3
_geom_angle
O1A N1A C7A 128.4(4)
O1A N1A C1A 120.6(4)
C7A N1A C1A 110.3(4)
C7A N2A C2A 108.9(4)
N1A C1A C3A 107.2(4)
N1A C1A C4A 109.9(4)
C3A C1A C4A 109.4(5)
N1A C1A C2A 100.0(4)
C3A C1A C2A 113.2(4)
C4A C1A C2A 116.3(5)
N2A C2A C5A 109.3(5)
N2A C2A C6A 105.9(4)
C5A C2A C6A 108.9(5)
N2A C2A C1A 104.2(4)
C5A C2A C1A 115.3(4)
C6A C2A C1A 112.7(4)
C1A C3A H3A1 109.5
C1A C3A H3A2 109.5
H3A1 C3A H3A2 109.5
C1A C3A H3A3 109.5
H3A1 C3A H3A3 109.5
H3A2 C3A H3A3 109.5
C1A C4A H4A1 109.5
C1A C4A H4A2 109.5
H4A1 C4A H4A2 109.5
C1A C4A H4A3 109.5
H4A1 C4A H4A3 109.5
H4A2 C4A H4A3 109.5
C2A C5A H5A1 109.5
C2A C5A H5A2 109.5
H5A1 C5A H5A2 109.5
C2A C5A H5A3 109.5
H5A1 C5A H5A3 109.5
H5A2 C5A H5A3 109.5
C2A C6A H6A1 109.5
C2A C6A H6A2 109.5
H6A1 C6A H6A2 109.5
C2A C6A H6A3 109.5
H6A1 C6A H6A3 109.5
H6A2 C6A H6A3 109.5
N2A C7A N1A 112.3(4)
N2A C7A C8A 123.0(4)
N1A C7A C8A 124.7(4)
C9A C8A C13A 119.4(5)
C9A C8A C7A 119.4(4)
C13A C8A C7A 121.1(5)
C10A C9A C8A 120.6(5)
C10A C9A H9A 119.7
C8A C9A H9A 119.7
C11A C10A C9A 119.7(5)
C11A C10A H10A 120.1
C9A C10A H10A 120.1
C12A C11A C10A 120.5(5)
C12A C11A Br1A 122.1(4)
C10A C11A Br1A 117.4(4)
C11A C12A C13A 120.1(4)
C11A C12A Br2A 121.8(4)
C13A C12A Br2A 118.1(4)
C12A C13A C8A 119.6(5)
C12A C13A H13A 120.2
C8A C13A H13A 120.2
O1B N1B C7B 128.8(5)
O1B N1B C1B 122.0(5)
C7B N1B C1B 109.1(4)
O2B N2B C7B 130.4(6)
O2B N2B C2B 118.9(5)
C7B N2B C2B 109.7(4)
N1B C1B C4B 109.9(5)
N1B C1B C2B 101.8(4)
C4B C1B C2B 115.9(5)
N1B C1B C3B 104.9(4)
C4B C1B C3B 109.4(5)
C2B C1B C3B 114.0(5)
N2B C2B C6B 106.5(4)
N2B C2B C5B 107.5(4)
C6B C2B C5B 109.0(5)
N2B C2B C1B 103.2(4)
C6B C2B C1B 113.5(4)
C5B C2B C1B 116.3(5)
C1B C3B H3B1 109.5
C1B C3B H3B2 109.5
H3B1 C3B H3B2 109.5
C1B C3B H3B3 109.5
H3B1 C3B H3B3 109.5
H3B2 C3B H3B3 109.5
C1B C4B H4B1 109.5
C1B C4B H4B2 109.5
H4B1 C4B H4B2 109.5
C1B C4B H4B3 109.5
H4B1 C4B H4B3 109.5
H4B2 C4B H4B3 109.5
C2B C5B H5B1 109.5
C2B C5B H5B2 109.5
H5B1 C5B H5B2 109.5
C2B C5B H5B3 109.5
H5B1 C5B H5B3 109.5
H5B2 C5B H5B3 109.5
C2B C6B H6B1 109.5
C2B C6B H6B2 109.5
H6B1 C6B H6B2 109.5
C2B C6B H6B3 109.5
H6B1 C6B H6B3 109.5
H6B2 C6B H6B3 109.5
N2B C7B N1B 112.4(4)
N2B C7B C8B 124.1(4)
N1B C7B C8B 123.4(5)
C9B C8B C13B 119.6(5)
C9B C8B C7B 122.0(4)
C13B C8B C7B 118.4(5)
C10B C9B C8B 119.7(5)
C10B C9B H9B 120.1
C8B C9B H9B 120.1
C11B C10B C9B 121.0(5)
C11B C10B H10B 119.5
C9B C10B H10B 119.5
C10B C11B C12B 119.0(5)
C10B C11B Br2B 119.0(5)
C12B C11B Br2B 122.0(4)
C13B C12B C11B 120.8(5)
C13B C12B Br1B 117.4(4)
C11B C12B Br1B 121.7(4)
C12B C13B C8B 119.9(5)
C12B C13B H13B 120.0
C8B C13B H13B 120.0

loop_
_geom_bond_atom_site_label_1
_geom_bond_atom_site_label_2
_geom_bond_distance
Br1A C11A 1.908(5)
Br2A C12A 1.881(5)
O1A N1A 1.247(5)
N1A C7A 1.373(6)
N1A C1A 1.475(6)
N2A C7A 1.321(6)
N2A C2A 1.474(7)
C1A C3A 1.521(7)
C1A C4A 1.521(8)
C1A C2A 1.563(7)
C2A C5A 1.505(7)
C2A C6A 1.534(7)
C3A H3A1 0.9800
C3A H3A2 0.9800
C3A H3A3 0.9800
C4A H4A1 0.9800
C4A H4A2 0.9800
C4A H4A3 0.9800
C5A H5A1 0.9800
C5A H5A2 0.9800
C5A H5A3 0.9800
C6A H6A1 0.9800
C6A H6A2 0.9800
C6A H6A3 0.9800
C7A C8A 1.474(7)
C8A C9A 1.378(7)
C8A C13A 1.399(7)
C9A C10A 1.377(7)
C9A H9A 0.9500
C10A C11A 1.378(8)
C10A H10A 0.9500
C11A C12A 1.375(8)
C12A C13A 1.381(7)
C13A H13A 0.9500
Br1B C12B 1.891(5)
Br2B C11B 1.881(5)
O1B N1B 1.220(8)
N1B C7B 1.354(6)
N1B C1B 1.496(7)
N2B O2B 1.155(8)
N2B C7B 1.332(6)
N2B C2B 1.484(6)
C1B C4B 1.517(8)
C1B C2B 1.539(8)
C1B C3B 1.540(8)
C2B C6B 1.525(7)
C2B C5B 1.537(8)
C3B H3B1 0.9800
C3B H3B2 0.9800
C3B H3B3 0.9800
C4B H4B1 0.9800
C4B H4B2 0.9800
C4B H4B3 0.9800
C5B H5B1 0.9800
C5B H5B2 0.9800
C5B H5B3 0.9800
C6B H6B1 0.9800
C6B H6B2 0.9800
C6B H6B3 0.9800
C7B C8B 1.465(7)
C8B C9B 1.390(8)
C8B C13B 1.394(7)
C9B C10B 1.381(8)
C9B H9B 0.9500
C10B C11B 1.383(9)
C10B H10B 0.9500
C11B C12B 1.387(8)
C12B C13B 1.376(7)
C13B H13B 0.9500
